data_7217251
loop_
_publ_author_name
'Liu, Shuang-De'
'Kuo, Bing-Chiuan'
'Liu, Yen-Wen'
'Lee, Jing-Yi'
'Wong, Kwun Yip'
'Lee, Hon Man'

_publ_section_title
;
 Tuning of net architectures of Ni(ii) and Zn(ii) coordination polymers
 using isomeric organic linkers
;
_journal_issue 37
_journal_name_full CrystEngComm
_journal_page_first 8874
_journal_paper_doi 10.1039/C4CE01072H
_journal_volume 16
_journal_year 2014
_chemical_formula_moiety 'C20 H17 N3 Ni O6'
_chemical_formula_sum 'C20 H17 N3 Ni O6'
_chemical_formula_weight 454.08
_space_group_IT_number 43
_symmetry_cell_setting orthorhombic
_symmetry_Int_Tables_number 43
_symmetry_space_group_name_Hall 'F 2 -2d'
_symmetry_space_group_name_H-M 'F d d 2'
_atom_sites_solution_hydrogens geom
_atom_sites_solution_primary direct
_atom_sites_solution_secondary difmap
_audit_creation_method SHELXL-97
_cell_angle_alpha 90.00
_cell_angle_beta 90.00
_cell_angle_gamma 90.00
_cell_formula_units_Z 16
_cell_length_a 17.297(2)
_cell_length_b 30.446(4)
_cell_length_c 14.7303(19)
_cell_measurement_reflns_used 8042
_cell_measurement_temperature 150(2)
_cell_measurement_theta_max 27.2
_cell_measurement_theta_min 2.7
_cell_volume 7757.3(17)
_computing_cell_refinement 'SAINT (Bruker, 2007)'
_computing_data_collection 'APEX2 (Bruker, 2007)'
_computing_data_reduction 'SAINT (Bruker, 2007)'
_computing_molecular_graphics 'SHELXTL (Sheldrick, 2008)'
_computing_publication_material 'DIAMOND (Brandenburg, 2006)'
_computing_structure_refinement 'SHELXTL (Sheldrick, 2008)'
_computing_structure_solution 'SHELXTL (Sheldrick, 2008)'
_diffrn_ambient_temperature 150(2)
_diffrn_measured_fraction_theta_full 0.999
_diffrn_measured_fraction_theta_max 0.999
_diffrn_measurement_device_type 'Bruker SMART APEXII'
_diffrn_measurement_method \w
_diffrn_radiation_monochromator graphite
_diffrn_radiation_probe x-ray
_diffrn_radiation_type MoK\a
_diffrn_radiation_wavelength 0.71073
_diffrn_reflns_av_R_equivalents 0.0751
_diffrn_reflns_av_unetI/netI 0.0605
_diffrn_reflns_limit_h_max 23
_diffrn_reflns_limit_h_min -23
_diffrn_reflns_limit_k_max 41
_diffrn_reflns_limit_k_min -41
_diffrn_reflns_limit_l_max 19
_diffrn_reflns_limit_l_min -19
_diffrn_reflns_number 25207
_diffrn_reflns_theta_full 28.74
_diffrn_reflns_theta_max 28.74
_diffrn_reflns_theta_min 1.94
_diffrn_source 'fine-focus sealed tube'
_diffrn_standards_decay_% 0
_diffrn_standards_interval_count 0
_diffrn_standards_interval_time 0
_diffrn_standards_number 0
_exptl_absorpt_coefficient_mu 1.045
_exptl_absorpt_correction_T_max 0.7600
_exptl_absorpt_correction_T_min 0.7385
_exptl_absorpt_correction_type multi-scan
_exptl_absorpt_process_details 'SADABS (Sheldrick, 2003)'
_exptl_crystal_colour green
_exptl_crystal_density_diffrn 1.555
_exptl_crystal_density_method 'not measured'
_exptl_crystal_description block
_exptl_crystal_F_000 3744
_exptl_crystal_size_max 0.31
_exptl_crystal_size_mid 0.29
_exptl_crystal_size_min 0.28
_refine_diff_density_max 1.192
_refine_diff_density_min -1.943
_refine_diff_density_rms 0.123
_refine_ls_abs_structure_details 'Flack H D (1983), Acta Cryst. A39, 876-881'
_refine_ls_abs_structure_Flack 0.75(2)
_refine_ls_extinction_coef 0.00067(13)
_refine_ls_extinction_expression Fc^*^=kFc[1+0.001xFc^2^\l^3^/sin(2\q)]^-1/4^
_refine_ls_extinction_method SHELXL
_refine_ls_goodness_of_fit_ref 1.165
_refine_ls_hydrogen_treatment mixed
_refine_ls_matrix_type full
_refine_ls_number_parameters 281
_refine_ls_number_reflns 5007
_refine_ls_number_restraints 1
_refine_ls_restrained_S_all 1.165
_refine_ls_R_factor_all 0.0733
_refine_ls_R_factor_gt 0.0684
_refine_ls_shift/su_max 0.001
_refine_ls_shift/su_mean 0.000
_refine_ls_structure_factor_coef Fsqd
_refine_ls_weighting_details 'calc w=1/[\s^2^(Fo^2^)+(0.1043P)^2^+0.0000P] where P=(Fo^2^+2Fc^2^)/3'
_refine_ls_weighting_scheme calc
_refine_ls_wR_factor_gt 0.1784
_refine_ls_wR_factor_ref 0.1824
_reflns_number_gt 4300
_reflns_number_total 5007
_reflns_threshold_expression I>2\s
_cod_data_source_file c4ce01072h2.cif
_cod_data_source_block sdl239
_cod_depositor_comments 'Adding full bibliography for 7217251--7217256.cif.'
_cod_database_code 7217251

loop_
_symmetry_equiv_pos_as_xyz
'x, y, z'
'-x, -y, z'
'-x+1/4, y+1/4, z+1/4'
'x+3/4, -y+3/4, z+1/4'
'x, y+1/2, z+1/2'
'-x, -y+1/2, z+1/2'
'-x+1/4, y+3/4, z+3/4'
'x+3/4, -y+5/4, z+3/4'
'x+1/2, y, z+1/2'
'-x+1/2, -y, z+1/2'
'-x+3/4, y+1/4, z+3/4'
'x+5/4, -y+3/4, z+3/4'
'x+1/2, y+1/2, z'
'-x+1/2, -y+1/2, z'
'-x+3/4, y+3/4, z+1/4'
'x+5/4, -y+5/4, z+1/4'

loop_
_atom_site_label
_atom_site_type_symbol
_atom_site_fract_x
_atom_site_fract_y
_atom_site_fract_z
_atom_site_U_iso_or_equiv
_atom_site_adp_type
_atom_site_occupancy
_atom_site_symmetry_multiplicity
_atom_site_calc_flag
_atom_site_refinement_flags
C11 C 0.5950(3) 0.25281(17) 0.8011(3) 0.0331(9) Uani 1 1 d .
Ni1 Ni 0.52435(3) 0.155824(18) 0.60023(4) 0.02918(18) Uani 1 1 d .
O1 O 0.43783(19) 0.15326(11) 0.6946(2) 0.0327(7) Uani 1 1 d .
O2 O 0.33762(19) 0.12592(12) 0.6159(2) 0.0358(7) Uani 1 1 d .
O3 O 0.4713(2) 0.10313(13) 0.5307(3) 0.0327(8) Uani 1 1 d .
H3 H 0.4254 0.1020 0.5442 0.049 Uiso 1 1 d R
O4 O 0.5756(2) 0.10672(13) 0.6794(2) 0.0350(7) Uani 1 1 d .
H4A H 0.5723 0.1134 0.7332 0.052 Uiso 1 1 d R
O5 O 0.21760(19) 0.14294(13) 1.0916(3) 0.0410(8) Uani 1 1 d .
O6 O 0.1099(2) 0.14992(12) 1.0061(3) 0.0371(8) Uani 1 1 d .
N1 N 0.5792(2) 0.20706(14) 0.6702(3) 0.0314(8) Uani 1 1 d .
N2 N 0.3901(2) 0.25439(14) 0.4709(3) 0.0340(8) Uani 1 1 d .
N3 N 0.4704(2) 0.20291(15) 0.5220(3) 0.0322(8) Uani 1 1 d .
C1 C 0.4746(3) 0.20512(17) 0.4292(3) 0.0328(10) Uani 1 1 d .
H1 H 0.5074 0.1873 0.3929 0.039 Uiso 1 1 calc R
C2 C 0.4254(3) 0.23647(16) 0.3958(3) 0.0324(9) Uani 1 1 d .
C3 C 0.4192(3) 0.23354(16) 0.5473(3) 0.0333(9) Uani 1 1 d .
C4 C 0.3941(3) 0.24683(17) 0.6337(3) 0.0372(10) Uani 1 1 d .
H4 H 0.4139 0.2332 0.6869 0.045 Uiso 1 1 calc R
C5 C 0.3404(3) 0.27999(19) 0.6396(4) 0.0440(12) Uani 1 1 d .
H5 H 0.3237 0.2899 0.6975 0.053 Uiso 1 1 calc R
C6 C 0.3098(3) 0.29936(19) 0.5603(4) 0.0447(12) Uani 1 1 d .
H6 H 0.2716 0.3216 0.5655 0.054 Uiso 1 1 calc R
C7 C 0.3339(3) 0.28685(17) 0.4772(4) 0.0376(10) Uani 1 1 d .
H7 H 0.3130 0.3000 0.4241 0.045 Uiso 1 1 calc R
C8 C 0.6233(3) 0.23541(17) 0.6231(3) 0.0357(10) Uani 1 1 d .
H8 H 0.6324 0.2296 0.5607 0.043 Uiso 1 1 calc R
C9 C 0.6558(3) 0.27235(18) 0.6610(4) 0.0404(11) Uani 1 1 d .
H9 H 0.6872 0.2914 0.6257 0.048 Uiso 1 1 calc R
C10 C 0.6417(3) 0.28109(18) 0.7516(4) 0.0389(11) Uani 1 1 d .
H10 H 0.6637 0.3062 0.7797 0.047 Uiso 1 1 calc R
C12 C 0.5658(3) 0.21585(16) 0.7586(3) 0.0330(9) Uani 1 1 d .
H12 H 0.5353 0.1959 0.7929 0.040 Uiso 1 1 calc R
C13 C 0.3193(3) 0.14430(19) 0.7717(3) 0.0327(9) Uani 1 1 d .
C14 C 0.3678(3) 0.14107(16) 0.6873(3) 0.0306(9) Uani 1 1 d .
C15 C 0.3501(3) 0.15984(18) 0.8515(4) 0.0396(10) Uani 1 1 d .
H15 H 0.4016 0.1707 0.8521 0.047 Uiso 1 1 calc R
C16 C 0.3070(3) 0.1599(2) 0.9317(3) 0.0405(12) Uani 1 1 d .
H16 H 0.3298 0.1693 0.9870 0.049 Uiso 1 1 calc R
C17 C 0.2302(3) 0.1460(2) 0.9300(3) 0.0342(11) Uani 1 1 d .
C18 C 0.1973(3) 0.13280(18) 0.8494(4) 0.0394(11) Uani 1 1 d .
H18 H 0.1441 0.1250 0.8473 0.047 Uiso 1 1 calc R
C19 C 0.2420(3) 0.1309(2) 0.7706(3) 0.0396(11) Uani 1 1 d .
H19 H 0.2198 0.1203 0.7158 0.047 Uiso 1 1 calc R
C20 C 0.1825(3) 0.14638(16) 1.0164(3) 0.0329(9) Uani 1 1 d .
H4B H 0.626(4) 0.112(2) 0.655(5) 0.056(19) Uiso 1 1 d .
H3B H 0.472(5) 0.100(3) 0.474(7) 0.08(3) Uiso 1 1 d .

loop_
_atom_site_aniso_label
_atom_site_aniso_U_11
_atom_site_aniso_U_22
_atom_site_aniso_U_33
_atom_site_aniso_U_23
_atom_site_aniso_U_13
_atom_site_aniso_U_12
C11 0.030(2) 0.046(2) 0.024(2) -0.0051(19) -0.0011(17) 0.0006(19)
Ni1 0.0260(3) 0.0400(3) 0.0216(3) -0.0004(2) 0.0019(2) 0.0007(2)
O1 0.0264(17) 0.0437(18) 0.0280(16) -0.0003(13) 0.0003(14) 0.0022(12)
O2 0.0298(15) 0.0520(19) 0.0256(16) -0.0032(14) 0.0023(13) 0.0010(13)
O3 0.0277(17) 0.0448(19) 0.0255(18) -0.0015(15) -0.0010(13) 0.0000(13)
O4 0.0344(19) 0.0442(19) 0.0264(17) -0.0019(15) -0.0030(14) 0.0009(15)
O5 0.0341(17) 0.062(2) 0.0270(16) 0.0071(17) 0.0028(15) 0.0061(14)
O6 0.0341(18) 0.0482(19) 0.0291(18) -0.0032(14) 0.0028(14) -0.0015(14)
N1 0.0307(19) 0.041(2) 0.0223(17) -0.0029(15) 0.0004(15) 0.0032(15)
N2 0.0310(19) 0.041(2) 0.0297(19) 0.0012(16) 0.0012(16) 0.0021(15)
N3 0.032(2) 0.042(2) 0.0231(19) 0.0004(16) 0.0005(16) 0.0029(15)
C1 0.033(2) 0.042(2) 0.023(2) 0.0039(18) 0.0016(17) -0.0018(17)
C2 0.030(2) 0.042(2) 0.025(2) 0.0053(18) 0.0010(18) -0.0024(18)
C3 0.032(2) 0.039(2) 0.029(2) -0.0008(19) -0.0010(19) 0.0006(17)
C4 0.040(3) 0.043(3) 0.029(2) -0.0015(19) 0.0004(19) 0.004(2)
C5 0.048(3) 0.050(3) 0.033(2) 0.000(2) 0.004(2) 0.013(2)
C6 0.044(3) 0.050(3) 0.040(3) 0.006(2) 0.004(2) 0.011(2)
C7 0.036(2) 0.043(2) 0.034(2) 0.004(2) -0.001(2) 0.0058(19)
C8 0.033(2) 0.047(3) 0.028(2) 0.0003(19) 0.0014(18) 0.0001(19)
C9 0.042(3) 0.048(3) 0.031(2) 0.000(2) 0.005(2) -0.008(2)
C10 0.041(3) 0.042(3) 0.034(2) -0.006(2) 0.002(2) -0.005(2)
C12 0.031(2) 0.042(2) 0.026(2) -0.0005(18) 0.0023(18) 0.0021(18)
C13 0.028(2) 0.048(3) 0.022(2) 0.003(2) 0.0016(18) 0.004(2)
C14 0.026(2) 0.042(2) 0.0238(19) 0.0006(18) 0.0017(17) 0.0024(17)
C15 0.029(2) 0.065(3) 0.025(2) -0.003(2) 0.002(2) -0.0041(18)
C16 0.027(2) 0.073(4) 0.021(2) -0.005(2) 0.0000(19) -0.002(2)
C17 0.027(2) 0.051(3) 0.025(2) 0.004(2) 0.0021(18) 0.005(2)
C18 0.028(2) 0.061(3) 0.029(2) -0.008(2) 0.005(2) -0.0058(19)
C19 0.033(2) 0.058(3) 0.027(2) -0.007(2) 0.005(2) -0.003(2)
C20 0.032(2) 0.040(2) 0.027(2) 0.0021(18) 0.0043(19) 0.0012(18)

loop_
_atom_type_symbol
_atom_type_description
_atom_type_scat_dispersion_real
_atom_type_scat_dispersion_imag
_atom_type_scat_source
C C 0.0033 0.0016 'International Tables Vol C Tables 4.2.6.8 and 6.1.1.4'
H H 0.0000 0.0000 'International Tables Vol C Tables 4.2.6.8 and 6.1.1.4'
N N 0.0061 0.0033 'International Tables Vol C Tables 4.2.6.8 and 6.1.1.4'
Ni Ni 0.3393 1.1124 'International Tables Vol C Tables 4.2.6.8 and 6.1.1.4'
O O 0.0106 0.0060 'International Tables Vol C Tables 4.2.6.8 and 6.1.1.4'

loop_
_geom_angle_atom_site_label_1
_geom_angle_atom_site_label_2
_geom_angle_atom_site_label_3
_geom_angle
_geom_angle_site_symmetry_1
_geom_angle_site_symmetry_3
C12 C11 C10 118.7(4) . .
C12 C11 C2 121.4(4) . 6_655
C10 C11 C2 119.9(4) . 6_655
O6 Ni1 O1 172.74(14) 9_554 .
O6 Ni1 N3 90.54(15) 9_554 .
O1 Ni1 N3 94.32(14) . .
O6 Ni1 O4 90.51(15) 9_554 .
O1 Ni1 O4 84.48(14) . .
N3 Ni1 O4 177.99(16) . .
O6 Ni1 N1 94.12(15) 9_554 .
O1 Ni1 N1 91.45(15) . .
N3 Ni1 N1 87.85(16) . .
O4 Ni1 N1 93.78(16) . .
O6 Ni1 O3 85.31(14) 9_554 .
O1 Ni1 O3 89.02(14) . .
N3 Ni1 O3 93.45(16) . .
O4 Ni1 O3 84.92(13) . .
N1 Ni1 O3 178.58(16) . .
C14 O1 Ni1 130.7(3) . .
Ni1 O3 H3 109.5 . .
Ni1 O3 H3B 125(6) . .
H3 O3 H3B 104.3 . .
Ni1 O4 H4A 109.4 . .
Ni1 O4 H4B 94(4) . .
H4A O4 H4B 113.2 . .
C20 O6 Ni1 130.2(3) . 9_455
C8 N1 C12 117.9(4) . .
C8 N1 Ni1 118.7(3) . .
C12 N1 Ni1 123.0(3) . .
C2 N2 C3 108.0(4) . .
C2 N2 C7 130.3(4) . .
C3 N2 C7 121.7(4) . .
C3 N3 C1 106.2(4) . .
C3 N3 Ni1 128.9(3) . .
C1 N3 Ni1 124.6(3) . .
N3 C1 C2 111.1(4) . .
N3 C1 H1 124.5 . .
C2 C1 H1 124.5 . .
C1 C2 N2 105.3(4) . .
C1 C2 C11 130.0(4) . 6_654
N2 C2 C11 124.5(4) . 6_654
N3 C3 N2 109.4(4) . .
N3 C3 C4 131.1(4) . .
N2 C3 C4 119.4(4) . .
C5 C4 C3 118.6(5) . .
C5 C4 H4 120.7 . .
C3 C4 H4 120.7 . .
C4 C5 C6 120.5(5) . .
C4 C5 H5 119.7 . .
C6 C5 H5 119.7 . .
C7 C6 C5 121.1(5) . .
C7 C6 H6 119.4 . .
C5 C6 H6 119.4 . .
C6 C7 N2 118.6(5) . .
C6 C7 H7 120.7 . .
N2 C7 H7 120.7 . .
N1 C8 C9 123.2(4) . .
N1 C8 H8 118.4 . .
C9 C8 H8 118.4 . .
C8 C9 C10 118.5(5) . .
C8 C9 H9 120.8 . .
C10 C9 H9 120.8 . .
C9 C10 C11 119.4(5) . .
C9 C10 H10 120.3 . .
C11 C10 H10 120.3 . .
N1 C12 C11 122.4(4) . .
N1 C12 H12 118.8 . .
C11 C12 H12 118.8 . .
C15 C13 C19 118.8(4) . .
C15 C13 C14 120.9(5) . .
C19 C13 C14 120.3(4) . .
O2 C14 O1 124.8(4) . .
O2 C14 C13 118.9(4) . .
O1 C14 C13 116.3(4) . .
C13 C15 C16 121.0(5) . .
C13 C15 H15 119.5 . .
C16 C15 H15 119.5 . .
C17 C16 C15 119.6(5) . .
C17 C16 H16 120.2 . .
C15 C16 H16 120.2 . .
C18 C17 C16 119.9(5) . .
C18 C17 C20 120.1(5) . .
C16 C17 C20 120.0(5) . .
C17 C18 C19 120.0(5) . .
C17 C18 H18 120.0 . .
C19 C18 H18 120.0 . .
C18 C19 C13 120.6(5) . .
C18 C19 H19 119.7 . .
C13 C19 H19 119.7 . .
O5 C20 O6 125.8(4) . .
O5 C20 C17 118.2(4) . .
O6 C20 C17 116.0(4) . .

loop_
_geom_bond_atom_site_label_1
_geom_bond_atom_site_label_2
_geom_bond_distance
_geom_bond_site_symmetry_2
C11 C12 1.383(7) .
C11 C10 1.387(7) .
C11 C2 1.476(6) 6_655
Ni1 O6 2.036(4) 9_554
Ni1 O1 2.044(3) .
Ni1 N3 2.062(4) .
Ni1 O4 2.092(4) .
Ni1 N1 2.097(4) .
Ni1 O3 2.113(4) .
O1 C14 1.272(6) .
O2 C14 1.262(6) .
O3 H3 0.8200 .
O3 H3B 0.84(10) .
O4 H4A 0.8200 .
O4 H4B 0.96(8) .
O5 C20 1.268(6) .
O6 C20 1.270(6) .
O6 Ni1 2.035(4) 9_455
N1 C8 1.344(6) .
N1 C12 1.349(6) .
N2 C2 1.376(6) .
N2 C3 1.388(6) .
N2 C7 1.389(6) .
N3 C3 1.339(6) .
N3 C1 1.370(6) .
C1 C2 1.371(7) .
C1 H1 0.9500 .
C2 C11 1.476(6) 6_654
C3 C4 1.404(7) .
C4 C5 1.375(7) .
C4 H4 0.9500 .
C5 C6 1.412(7) .
C5 H5 0.9500 .
C6 C7 1.347(8) .
C6 H6 0.9500 .
C7 H7 0.9500 .
C8 C9 1.376(7) .
C8 H8 0.9500 .
C9 C10 1.382(7) .
C9 H9 0.9500 .
C10 H10 0.9500 .
C12 H12 0.9500 .
C13 C15 1.374(7) .
C13 C19 1.398(8) .
C13 C14 1.503(7) .
C15 C16 1.397(7) .
C15 H15 0.9500 .
C16 C17 1.394(8) .
C16 H16 0.9500 .
C17 C18 1.377(7) .
C17 C20 1.517(7) .
C18 C19 1.396(7) .
C18 H18 0.9500 .
C19 H19 0.9500 .

loop_
_geom_torsion_atom_site_label_1
_geom_torsion_atom_site_label_2
_geom_torsion_atom_site_label_3
_geom_torsion_atom_site_label_4
_geom_torsion
_geom_torsion_site_symmetry_1
_geom_torsion_site_symmetry_4
N3 Ni1 O1 C14 64.6(4) . .
O4 Ni1 O1 C14 -113.8(4) . .
N1 Ni1 O1 C14 152.6(4) . .
O3 Ni1 O1 C14 -28.8(4) . .
O6 Ni1 N1 C8 32.1(4) 9_554 .
O1 Ni1 N1 C8 -152.6(4) . .
N3 Ni1 N1 C8 -58.3(4) . .
O4 Ni1 N1 C8 122.8(4) . .
O6 Ni1 N1 C12 -155.4(4) 9_554 .
O1 Ni1 N1 C12 20.0(4) . .
N3 Ni1 N1 C12 114.2(4) . .
O4 Ni1 N1 C12 -64.6(4) . .
O6 Ni1 N3 C3 -158.8(4) 9_554 .
O1 Ni1 N3 C3 26.6(4) . .
N1 Ni1 N3 C3 -64.7(4) . .
O3 Ni1 N3 C3 115.9(4) . .
O6 Ni1 N3 C1 29.1(4) 9_554 .
O1 Ni1 N3 C1 -145.5(4) . .
N1 Ni1 N3 C1 123.2(4) . .
O3 Ni1 N3 C1 -56.2(4) . .
C3 N3 C1 C2 -1.1(6) . .
Ni1 N3 C1 C2 172.5(3) . .
N3 C1 C2 N2 0.5(6) . .
N3 C1 C2 C11 -173.2(5) . 6_654
C3 N2 C2 C1 0.3(5) . .
C7 N2 C2 C1 -178.6(5) . .
C3 N2 C2 C11 174.4(5) . 6_654
C7 N2 C2 C11 -4.5(8) . 6_654
C1 N3 C3 N2 1.2(5) . .
Ni1 N3 C3 N2 -172.0(3) . .
C1 N3 C3 C4 -177.6(6) . .
Ni1 N3 C3 C4 9.2(8) . .
C2 N2 C3 N3 -1.0(5) . .
C7 N2 C3 N3 178.1(4) . .
C2 N2 C3 C4 178.0(5) . .
C7 N2 C3 C4 -2.9(7) . .
N3 C3 C4 C5 179.5(5) . .
N2 C3 C4 C5 0.8(7) . .
C3 C4 C5 C6 1.6(9) . .
C4 C5 C6 C7 -1.9(9) . .
C5 C6 C7 N2 -0.2(9) . .
C2 N2 C7 C6 -178.6(5) . .
C3 N2 C7 C6 2.6(8) . .
C12 N1 C8 C9 0.8(7) . .
Ni1 N1 C8 C9 173.7(4) . .
N1 C8 C9 C10 -0.8(8) . .
C8 C9 C10 C11 -0.6(8) . .
C12 C11 C10 C9 1.9(7) . .
C2 C11 C10 C9 -175.3(5) 6_655 .
C8 N1 C12 C11 0.7(7) . .
Ni1 N1 C12 C11 -171.9(3) . .
C10 C11 C12 N1 -2.0(7) . .
C2 C11 C12 N1 175.1(4) 6_655 .
Ni1 O1 C14 O2 2.6(7) . .
Ni1 O1 C14 C13 -179.0(3) . .
C15 C13 C14 O2 178.8(5) . .
C19 C13 C14 O2 -0.2(8) . .
C15 C13 C14 O1 0.2(7) . .
C19 C13 C14 O1 -178.8(5) . .
C19 C13 C15 C16 3.8(9) . .
C14 C13 C15 C16 -175.2(5) . .
C13 C15 C16 C17 -3.3(9) . .
C15 C16 C17 C18 -0.6(9) . .
C15 C16 C17 C20 -179.3(5) . .
C16 C17 C18 C19 3.8(9) . .
C20 C17 C18 C19 -177.5(5) . .
C17 C18 C19 C13 -3.2(9) . .
C15 C13 C19 C18 -0.6(8) . .
C14 C13 C19 C18 178.5(5) . .
Ni1 O6 C20 O5 4.8(8) 9_455 .
Ni1 O6 C20 C17 -175.6(3) 9_455 .
C18 C17 C20 O5 154.9(5) . .
C16 C17 C20 O5 -26.3(8) . .
C18 C17 C20 O6 -24.7(8) . .
C16 C17 C20 O6 154.1(5) . .
